data_1527137
loop_
_publ_author_name
'Berger, R.'

_publ_section_title
;
 The structure of a high-temperature polymorph of V4 As3
;
_journal_name_full 'Acta Chemica Scandinavica, Series A: (28,1974-)'
_journal_page_first 771
_journal_page_last 778
_journal_volume 28
_journal_year 1974
_chemical_formula_sum 'As3 V4'
_chemical_name_systematic 'V4 As3'
_space_group_IT_number 12
_symmetry_space_group_name_Hall '-C 2y'
_symmetry_space_group_name_H-M 'C 1 2/m 1'
_cell_angle_alpha 90
_cell_angle_beta 100.521
_cell_angle_gamma 90
_cell_formula_units_Z 4
_cell_length_a 13.7251
_cell_length_b 3.3928
_cell_length_c 9.2297
_cell_volume 422.569
_citation_journal_id_ASTM ACAPCT
_cod_data_source_file Berger_ACAPCT_1974_1209.cif
_cod_data_source_block As3V4
_cod_original_cell_volume 422.5693
_cod_database_code 1527137

loop_
_symmetry_equiv_pos_as_xyz
x,y,z
-x,y,-z
-x,-y,-z
x,-y,z
x+1/2,y+1/2,z
-x+1/2,y+1/2,-z
-x+1/2,-y+1/2,-z
x+1/2,-y+1/2,z

loop_
_atom_site_label
_atom_site_type_symbol
_atom_site_fract_x
_atom_site_fract_y
_atom_site_fract_z
_atom_site_occupancy
_atom_site_U_iso_or_equiv
As1 As-3 0.06945 0 0.26623 1 0.0
V1 V+2 0 0 0 1 0.0
As3 As-3 0.82122 0 0.34827 1 0.0
V5 V+2 0 0 0.5 1 0.0
V4 V+2 0.4382 0 0.27309 1 0.0
V3 V+2 0.22512 0 0.17747 1 0.0
As2 As-3 0.35916 0 0.01043 1 0.0
V2 V+2 0.65796 0 0.4444 1 0.0
